data_7216503
loop_
_publ_author_name
'Ramon, Ga\"elle'
'Davies, Kate'
'Nassimbeni, Luigi R.'

_publ_section_title
;
 Structures of benzoic acids with substituted pyridines and quinolines:
 salt versus co-crystal formation
;
_journal_issue 26
_journal_name_full CrystEngComm
_journal_page_first 5802
_journal_paper_doi 10.1039/c3ce41963k
_journal_volume 16
_journal_year 2014
_chemical_absolute_configuration unknown
_chemical_formula_moiety 'C7 H5 O2, C6 H9 N2'
_chemical_formula_sum 'C13 H14 N2 O2'
_chemical_formula_weight 230.26
_chemical_melting_point ?
_chemical_name_common none
_chemical_name_systematic
; 
benzoic acid + 2-amino-6-methylpyridine 
;
_space_group_IT_number 29
_symmetry_cell_setting orthorhombic
_symmetry_space_group_name_Hall 'P 2c -2ac'
_symmetry_space_group_name_H-M 'P c a 21'
_atom_sites_solution_hydrogens geom
_atom_sites_solution_primary direct
_atom_sites_solution_secondary difmap
_audit_creation_method SHELXL-97
_cell_angle_alpha 90.00
_cell_angle_beta 90.00
_cell_angle_gamma 90.00
_cell_formula_units_Z 8
_cell_length_a 11.888(2)
_cell_length_b 12.313(3)
_cell_length_c 16.815(3)
_cell_measurement_reflns_used 4641
_cell_measurement_temperature 173(2)
_cell_measurement_theta_max 28.05
_cell_measurement_theta_min 2.93
_cell_volume 2461.3(9)
_computing_cell_refinement 'DENZO-SMN (Otwinowski & Minor, 1997)'
_computing_data_collection 'COLLECT program (Nonius, 2000)'
_computing_data_reduction 'DENZO-SMN (Otwinowski & Minor, 1997)'
_computing_molecular_graphics 'X-Seed (Barbour, 2001)'
_computing_publication_material 'SHELXL-97 (Sheldrick, 2001)'
_computing_structure_refinement 'SHELXL-97 (Sheldrick, 1997)'
_computing_structure_solution 'SHELXS-97 (Sheldrick, 1997)'
_diffrn_ambient_temperature 173(2)
_diffrn_measured_fraction_theta_full 0.835
_diffrn_measured_fraction_theta_max 0.835
_diffrn_measurement_device_type 'Nonius Kappa CCD diffractometer'
_diffrn_measurement_method '1.2\% \f scans and \w scans'
_diffrn_radiation_monochromator graphite
_diffrn_radiation_source 'fine-focus sealed tube'
_diffrn_radiation_type MoK\a
_diffrn_radiation_wavelength 0.71073
_diffrn_reflns_av_R_equivalents 0.0000
_diffrn_reflns_av_sigmaI/netI 0.0861
_diffrn_reflns_limit_h_max 13
_diffrn_reflns_limit_h_min -13
_diffrn_reflns_limit_k_max 15
_diffrn_reflns_limit_k_min -15
_diffrn_reflns_limit_l_max 21
_diffrn_reflns_limit_l_min -21
_diffrn_reflns_number 4641
_diffrn_reflns_theta_full 28.05
_diffrn_reflns_theta_max 28.05
_diffrn_reflns_theta_min 2.93
_diffrn_standards_decay_% 0
_diffrn_standards_interval_count 0
_diffrn_standards_interval_time 0
_diffrn_standards_number 0
_exptl_absorpt_coefficient_mu 0.085
_exptl_absorpt_correction_T_max 0.9840
_exptl_absorpt_correction_T_min 0.9790
_exptl_absorpt_correction_type multi-scan
_exptl_absorpt_process_details DENZO-SMN
_exptl_crystal_colour colourless
_exptl_crystal_density_diffrn 1.243
_exptl_crystal_density_meas ?
_exptl_crystal_density_method 'not measured'
_exptl_crystal_description blocks
_exptl_crystal_F_000 976
_exptl_crystal_size_max 0.25
_exptl_crystal_size_mid 0.20
_exptl_crystal_size_min 0.19
_refine_diff_density_max 0.212
_refine_diff_density_min -0.239
_refine_diff_density_rms 0.053
_refine_ls_abs_structure_details 'Flack H D (1983), Acta Cryst. A39, 876-881'
_refine_ls_extinction_coef 0
_refine_ls_extinction_method none
_refine_ls_goodness_of_fit_ref 1.019
_refine_ls_hydrogen_treatment mixed
_refine_ls_matrix_type full
_refine_ls_number_parameters 333
_refine_ls_number_reflns 4641
_refine_ls_number_restraints 1
_refine_ls_restrained_S_all 1.019
_refine_ls_R_factor_all 0.1051
_refine_ls_R_factor_gt 0.0525
_refine_ls_shift/su_max 0.000
_refine_ls_shift/su_mean 0.000
_refine_ls_structure_factor_coef Fsqd
_refine_ls_weighting_details 'calc w=1/[\s^2^(Fo^2^)+(0.0539P)^2^+0.5172P] where P=(Fo^2^+2Fc^2^)/3'
_refine_ls_weighting_scheme calc
_refine_ls_wR_factor_gt 0.1079
_refine_ls_wR_factor_ref 0.1297
_reflns_number_gt 3081
_reflns_number_total 4641
_reflns_threshold_expression >2sigma(I)
_cod_data_source_file c3ce41963k.txt
_cod_data_source_block data(XII)-CCDC963019
_cod_depositor_comments
;
The following automatic conversions were performed:

'_chemical_melting_point' value 'none' was changed to '?' - the value
is undefined or not given.

'_symmetry_cell_setting' value
'Orthorhombic' changed to 'orthorhombic' according to
/usr/data/users/saulius/crontab/automatic-downloads/rss-feeds/RSC/lib/dictionaries/cif_core.dic
dictionary named 'cif_core.dic' version 2.4.2 from 2011-04-26.

Automatic conversion script
Id: cif_fix_values 2281 2013-09-26 08:29:07Z andrius 

 Adding full bibliography for 7216492--7216505.cif.

The following automatic conversions were performed:

'_exptl_crystal_density_meas' value 'not measured' was changed to '?'
- the value is perceived as not measured.

Automatic conversion script
Id: cif_fix_values 3008 2015-01-20 13:52:24Z robertas 
;
_cod_original_sg_symbol_H-M Pca21
_cod_database_code 7216503

loop_
_symmetry_equiv_pos_as_xyz
'x, y, z'
'-x, -y, z+1/2'
'-x+1/2, y, z+1/2'
'x+1/2, -y, z'

loop_
_atom_site_label
_atom_site_type_symbol
_atom_site_fract_x
_atom_site_fract_y
_atom_site_fract_z
_atom_site_U_iso_or_equiv
_atom_site_adp_type
_atom_site_occupancy
_atom_site_symmetry_multiplicity
_atom_site_calc_flag
_atom_site_refinement_flags
O1A2 O 0.94721(16) 0.10643(18) 0.45248(15) 0.0327(6) Uani 1 1 d .
N1B2 N 1.0457(2) -0.0628(2) 0.36974(18) 0.0286(7) Uani 1 1 d .
O2A2 O 1.11809(17) 0.12866(17) 0.50530(16) 0.0365(6) Uani 1 1 d .
C3C C 1.0182(2) 0.1591(3) 0.4943(2) 0.0282(8) Uani 1 1 d .
C9C C 1.0611(3) 0.3253(3) 0.5741(2) 0.0335(9) Uani 1 1 d .
H9C H 1.1479 0.2996 0.5761 0.040 Uiso 1 1 calc R
N2B2 N 1.2065(2) -0.0635(2) 0.4471(2) 0.0346(7) Uani 1 1 d .
H2D H 1.180(3) 0.002(3) 0.468(2) 0.040(10) Uiso 1 1 d .
C6D C 1.0199(3) -0.1790(3) 0.2599(2) 0.0411(9) Uani 1 1 d .
H6D H 0.9691 -0.2093 0.2115 0.049 Uiso 1 1 calc R
C4C C 0.9830(2) 0.2628(3) 0.5339(2) 0.0294(8) Uani 1 1 d .
C8C C 1.0295(3) 0.4209(3) 0.6121(2) 0.0377(9) Uani 1 1 d .
H8C H 1.0921 0.4695 0.6420 0.045 Uiso 1 1 calc R
C5D C 1.1279(3) -0.2220(3) 0.2737(3) 0.0411(9) Uani 1 1 d .
H5D H 1.1600 -0.2849 0.2352 0.049 Uiso 1 1 calc R
C3D C 1.1503(2) -0.1034(2) 0.3849(2) 0.0271(8) Uani 1 1 d .
C8D C 0.8673(3) -0.0468(3) 0.3004(3) 0.0417(10) Uani 1 1 d .
H8D H 0.8757 0.0400 0.3071 0.063 Uiso 1 1 calc R
H9D H 0.8121 -0.0780 0.3460 0.063 Uiso 1 1 calc R
H10D H 0.8324 -0.0648 0.2426 0.063 Uiso 1 1 calc R
C4D C 1.1924(3) -0.1854(3) 0.3351(2) 0.0339(8) Uani 1 1 d .
H4D H 1.2751 -0.2190 0.3453 0.041 Uiso 1 1 calc R
C7D C 0.9805(3) -0.0991(3) 0.3079(2) 0.0315(8) Uani 1 1 d .
C7C C 0.9200(3) 0.4536(3) 0.6117(3) 0.0546(12) Uani 1 1 d .
H7C H 0.8955 0.5276 0.6415 0.065 Uiso 1 1 calc R
C5C C 0.8715(3) 0.2962(4) 0.5344(3) 0.0708(16) Uani 1 1 d .
H5C H 0.8084 0.2479 0.5047 0.085 Uiso 1 1 calc R
C6C C 0.8408(4) 0.3913(5) 0.5730(4) 0.096(2) Uani 1 1 d .
H6C H 0.7538 0.4168 0.5727 0.115 Uiso 1 1 calc R
O1A1 O 0.02755(16) 0.40288(17) 0.27981(15) 0.0292(5) Uani 1 1 d .
O2A1 O -0.14312(16) 0.35130(17) 0.24014(17) 0.0422(7) Uani 1 1 d .
C3A C -0.0385(2) 0.3402(3) 0.2421(2) 0.0265(7) Uani 1 1 d .
C4A C 0.0098(2) 0.2454(2) 0.1964(2) 0.0259(8) Uani 1 1 d .
C9A C 0.1259(3) 0.2334(3) 0.1859(2) 0.0297(8) Uani 1 1 d .
H9A H 0.1830 0.2922 0.2112 0.036 Uiso 1 1 calc R
C5A C -0.0622(3) 0.1691(3) 0.1638(2) 0.0327(9) Uani 1 1 d .
H5A H -0.1520 0.1783 0.1712 0.039 Uiso 1 1 calc R
C8A C 0.1680(3) 0.1451(3) 0.1427(2) 0.0341(8) Uani 1 1 d .
H8A H 0.2575 0.1369 0.1337 0.041 Uiso 1 1 calc R
C7A C 0.0959(3) 0.0686(3) 0.1116(3) 0.0428(10) Uani 1 1 d .
H7A H 0.1289 -0.0004 0.0796 0.051 Uiso 1 1 calc R
C6A C -0.0204(3) 0.0807(3) 0.1216(3) 0.0455(10) Uani 1 1 d .
H6A H -0.0775 0.0215 0.0966 0.055 Uiso 1 1 calc R
N1B1 N -0.0783(2) 0.5653(2) 0.36258(17) 0.0260(6) Uani 1 1 d .
N2B1 N -0.2381(2) 0.5438(2) 0.28576(19) 0.0324(7) Uani 1 1 d .
C3B C -0.1854(2) 0.5960(2) 0.3445(2) 0.0280(7) Uani 1 1 d .
C7B C -0.0170(3) 0.6139(3) 0.4214(2) 0.0305(8) Uani 1 1 d .
C6B C -0.0627(3) 0.6973(3) 0.4644(2) 0.0376(9) Uani 1 1 d .
H6B H -0.0149 0.7364 0.5110 0.045 Uiso 1 1 calc R
C8B C 0.0988(3) 0.5695(3) 0.4352(2) 0.0378(9) Uani 1 1 d .
H10B H 0.1488 0.5802 0.3821 0.057 Uiso 1 1 calc R
H9B H 0.0933 0.4841 0.4493 0.057 Uiso 1 1 calc R
H8B H 0.1378 0.6122 0.4841 0.057 Uiso 1 1 calc R
C4B C -0.2334(3) 0.6824(2) 0.3877(2) 0.0321(8) Uani 1 1 d .
H4B H -0.3175 0.7098 0.3740 0.039 Uiso 1 1 calc R
C5B C -0.1733(3) 0.7314(3) 0.4469(3) 0.0375(8) Uani 1 1 d .
H5B H -0.2108 0.7968 0.4805 0.045 Uiso 1 1 calc R
H3B H -0.316(3) 0.558(3) 0.2853(19) 0.031(9) Uiso 1 1 d .
H2B H -0.205(3) 0.470(3) 0.267(3) 0.062(12) Uiso 1 1 d .
H3D H 1.275(3) -0.082(3) 0.456(3) 0.056(12) Uiso 1 1 d .
H1 H 1.019(2) 0.001(2) 0.4003(18) 0.018(8) Uiso 1 1 d .
H2 H -0.046(3) 0.501(3) 0.325(3) 0.061(12) Uiso 1 1 d .

loop_
_atom_site_aniso_label
_atom_site_aniso_U_11
_atom_site_aniso_U_22
_atom_site_aniso_U_33
_atom_site_aniso_U_23
_atom_site_aniso_U_13
_atom_site_aniso_U_12
O1A2 0.0221(11) 0.0357(14) 0.0403(15) -0.0054(12) -0.0045(11) -0.0023(9)
N1B2 0.0229(14) 0.0274(15) 0.0354(19) -0.0009(13) -0.0012(13) 0.0007(10)
O2A2 0.0187(11) 0.0310(12) 0.0597(18) -0.0030(12) -0.0071(11) 0.0013(9)
C3C 0.0231(16) 0.0311(19) 0.030(2) 0.0044(16) -0.0008(15) -0.0054(13)
C9C 0.0294(17) 0.029(2) 0.042(3) 0.0019(17) -0.0001(15) -0.0068(13)
N2B2 0.0216(15) 0.0378(18) 0.045(2) -0.0046(15) -0.0046(14) 0.0070(12)
C6D 0.0381(19) 0.041(2) 0.044(3) -0.0069(18) 0.0001(18) -0.0010(15)
C4C 0.0276(17) 0.0298(18) 0.031(2) -0.0032(16) -0.0017(15) 0.0030(13)
C8C 0.045(2) 0.0276(19) 0.041(3) -0.0036(18) -0.0030(18) -0.0030(15)
C5D 0.038(2) 0.036(2) 0.049(3) -0.0064(18) 0.0085(19) -0.0037(15)
C3D 0.0208(16) 0.0262(17) 0.034(2) 0.0028(16) 0.0043(14) -0.0010(12)
C8D 0.0283(18) 0.050(2) 0.046(3) -0.0089(18) -0.0148(17) 0.0029(15)
C4D 0.0270(17) 0.0296(17) 0.045(2) -0.0020(17) 0.0064(16) 0.0004(13)
C7D 0.0297(17) 0.0331(19) 0.032(2) -0.0017(15) -0.0049(15) -0.0053(14)
C7C 0.064(3) 0.054(3) 0.046(3) -0.024(2) -0.018(2) 0.016(2)
C5C 0.036(2) 0.082(3) 0.094(4) -0.053(3) -0.029(2) 0.022(2)
C6C 0.060(3) 0.113(4) 0.114(5) -0.086(4) -0.047(3) 0.049(3)
O1A1 0.0186(10) 0.0281(11) 0.0408(15) -0.0027(11) -0.0011(10) -0.0025(8)
O2A1 0.0159(11) 0.0351(13) 0.075(2) -0.0139(13) -0.0013(12) -0.0011(9)
C3A 0.0214(16) 0.0233(16) 0.035(2) 0.0030(15) -0.0006(15) -0.0023(12)
C4A 0.0230(15) 0.0240(17) 0.031(2) 0.0045(15) -0.0014(13) -0.0004(12)
C9A 0.0292(17) 0.0289(17) 0.031(2) 0.0022(15) -0.0025(14) 0.0049(13)
C5A 0.0310(17) 0.0294(19) 0.038(2) -0.0026(17) 0.0005(15) -0.0029(14)
C8A 0.0379(18) 0.0356(19) 0.029(2) 0.0045(16) 0.0015(15) 0.0080(15)
C7A 0.048(2) 0.035(2) 0.045(3) -0.0066(19) 0.002(2) 0.0085(16)
C6A 0.048(2) 0.038(2) 0.050(3) -0.010(2) -0.003(2) -0.0065(17)
N1B1 0.0186(13) 0.0295(14) 0.0297(18) -0.0010(13) -0.0014(11) -0.0011(10)
N2B1 0.0194(14) 0.0368(16) 0.041(2) -0.0024(14) -0.0014(13) 0.0033(11)
C3B 0.0223(15) 0.0279(17) 0.034(2) 0.0015(16) 0.0015(15) -0.0010(13)
C7B 0.0279(16) 0.032(2) 0.031(2) 0.0020(16) -0.0017(15) -0.0028(13)
C6B 0.0359(19) 0.040(2) 0.037(2) -0.0088(17) -0.0018(16) 0.0001(15)
C8B 0.0279(17) 0.045(2) 0.040(3) -0.0037(18) -0.0087(16) 0.0010(14)
C4B 0.0262(16) 0.0332(18) 0.037(2) -0.0012(16) 0.0048(15) 0.0045(13)
C5B 0.0376(18) 0.0323(19) 0.043(2) -0.0029(17) 0.0066(18) 0.0038(14)

loop_
_atom_type_symbol
_atom_type_description
_atom_type_scat_dispersion_real
_atom_type_scat_dispersion_imag
_atom_type_scat_source
C C 0.0033 0.0016 'International Tables Vol C Tables 4.2.6.8 and 6.1.1.4'
H H 0.0000 0.0000 'International Tables Vol C Tables 4.2.6.8 and 6.1.1.4'
N N 0.0061 0.0033 'International Tables Vol C Tables 4.2.6.8 and 6.1.1.4'
O O 0.0106 0.0060 'International Tables Vol C Tables 4.2.6.8 and 6.1.1.4'

loop_
_geom_angle_atom_site_label_1
_geom_angle_atom_site_label_2
_geom_angle_atom_site_label_3
_geom_angle
C3D N1B2 C7D 122.5(3)
C3D N1B2 H1 118.9(16)
C7D N1B2 H1 118.2(16)
O2A2 C3C O1A2 123.7(3)
O2A2 C3C C4C 116.8(3)
O1A2 C3C C4C 119.5(3)
C4C C9C C8C 120.9(3)
C4C C9C H9C 119.5
C8C C9C H9C 119.5
C3D N2B2 H2D 117(2)
C3D N2B2 H3D 120(3)
H2D N2B2 H3D 119(3)
C7D C6D C5D 119.3(3)
C7D C6D H6D 120.3
C5D C6D H6D 120.3
C9C C4C C5C 118.2(3)
C9C C4C C3C 120.2(3)
C5C C4C C3C 121.5(3)
C7C C8C C9C 120.4(3)
C7C C8C H8C 119.8
C9C C8C H8C 119.8
C4D C5D C6D 121.0(3)
C4D C5D H5D 119.5
C6D C5D H5D 119.5
N2B2 C3D N1B2 117.9(3)
N2B2 C3D C4D 123.6(3)
N1B2 C3D C4D 118.5(3)
C7D C8D H8D 109.5
C7D C8D H9D 109.5
H8D C8D H9D 109.5
C7D C8D H10D 109.5
H8D C8D H10D 109.5
H9D C8D H10D 109.5
C5D C4D C3D 119.3(3)
C5D C4D H4D 120.4
C3D C4D H4D 120.4
C6D C7D N1B2 119.4(3)
C6D C7D C8D 124.9(3)
N1B2 C7D C8D 115.6(3)
C8C C7C C6C 119.4(4)
C8C C7C H7C 120.3
C6C C7C H7C 120.3
C4C C5C C6C 120.3(4)
C4C C5C H5C 119.8
C6C C5C H5C 119.8
C7C C6C C5C 120.7(4)
C7C C6C H6C 119.7
C5C C6C H6C 119.7
O2A1 C3A O1A1 124.1(3)
O2A1 C3A C4A 116.7(3)
O1A1 C3A C4A 119.2(2)
C5A C4A C9A 119.2(3)
C5A C4A C3A 119.4(3)
C9A C4A C3A 121.4(3)
C4A C9A C8A 120.0(3)
C4A C9A H9A 120.0
C8A C9A H9A 120.0
C4A C5A C6A 120.8(3)
C4A C5A H5A 119.6
C6A C5A H5A 119.6
C7A C8A C9A 120.4(3)
C7A C8A H8A 119.8
C9A C8A H8A 119.8
C8A C7A C6A 119.8(3)
C8A C7A H7A 120.1
C6A C7A H7A 120.1
C5A C6A C7A 119.8(3)
C5A C6A H6A 120.1
C7A C6A H6A 120.1
C3B N1B1 C7B 122.6(3)
C3B N1B1 H2 114(2)
C7B N1B1 H2 124(2)
C3B N2B1 H3B 112(2)
C3B N2B1 H2B 118(2)
H3B N2B1 H2B 122(3)
N2B1 C3B N1B1 118.0(3)
N2B1 C3B C4B 123.7(3)
N1B1 C3B C4B 118.3(3)
N1B1 C7B C6B 119.9(3)
N1B1 C7B C8B 116.2(3)
C6B C7B C8B 123.8(3)
C7B C6B C5B 118.8(3)
C7B C6B H6B 120.6
C5B C6B H6B 120.6
C7B C8B H10B 109.5
C7B C8B H9B 109.5
H10B C8B H9B 109.5
C7B C8B H8B 109.5
H10B C8B H8B 109.5
H9B C8B H8B 109.5
C5B C4B C3B 119.8(3)
C5B C4B H4B 120.1
C3B C4B H4B 120.1
C4B C5B C6B 120.5(3)
C4B C5B H5B 119.7
C6B C5B H5B 119.7

loop_
_geom_bond_atom_site_label_1
_geom_bond_atom_site_label_2
_geom_bond_distance
O1A2 C3C 1.275(4)
N1B2 C3D 1.364(4)
N1B2 C7D 1.373(4)
N1B2 H1 0.99(3)
O2A2 C3C 1.258(4)
C3C C4C 1.500(4)
C9C C4C 1.383(5)
C9C C8C 1.390(5)
C9C H9C 1.0800
N2B2 C3D 1.335(5)
N2B2 H2D 0.93(4)
N2B2 H3D 0.86(4)
C6D C7D 1.357(5)
C6D C5D 1.407(5)
C6D H6D 1.0800
C4C C5C 1.387(5)
C8C C7C 1.363(5)
C8C H8C 1.0800
C5D C4D 1.363(5)
C5D H5D 1.0800
C3D C4D 1.404(5)
C8D C7D 1.496(4)
C8D H8D 1.0800
C8D H9D 1.0800
C8D H10D 1.0800
C4D H4D 1.0800
C7C C6C 1.377(6)
C7C H7C 1.0800
C5C C6C 1.388(6)
C5C H5C 1.0800
C6C H6C 1.0800
O1A1 C3A 1.271(4)
O2A1 C3A 1.252(3)
C3A C4A 1.510(4)
C4A C5A 1.385(4)
C4A C9A 1.398(4)
C9A C8A 1.400(5)
C9A H9A 1.0800
C5A C6A 1.391(5)
C5A H5A 1.0800
C8A C7A 1.376(5)
C8A H8A 1.0800
C7A C6A 1.401(5)
C7A H7A 1.0800
C6A H6A 1.0800
N1B1 C3B 1.362(4)
N1B1 C7B 1.366(4)
N1B1 H2 1.08(4)
N2B1 C3B 1.335(4)
N2B1 H3B 0.94(3)
N2B1 H2B 1.04(4)
C3B C4B 1.409(4)
C7B C6B 1.369(5)
C7B C8B 1.499(4)
C6B C5B 1.412(5)
C6B H6B 1.0800
C8B H10B 1.0800
C8B H9B 1.0800
C8B H8B 1.0800
C4B C5B 1.366(5)
C4B H4B 1.0800
C5B H5B 1.0800

loop_
_geom_torsion_atom_site_label_1
_geom_torsion_atom_site_label_2
_geom_torsion_atom_site_label_3
_geom_torsion_atom_site_label_4
_geom_torsion
C8C C9C C4C C5C -2.0(6)
C8C C9C C4C C3C -179.1(3)
O2A2 C3C C4C C9C 5.7(5)
O1A2 C3C C4C C9C -174.9(3)
O2A2 C3C C4C C5C -171.3(4)
O1A2 C3C C4C C5C 8.1(6)
C4C C9C C8C C7C 1.5(6)
C7D C6D C5D C4D 0.8(6)
C7D N1B2 C3D N2B2 -179.2(3)
C7D N1B2 C3D C4D 0.0(5)
C6D C5D C4D C3D -0.1(5)
N2B2 C3D C4D C5D 179.0(3)
N1B2 C3D C4D C5D -0.3(5)
C5D C6D C7D N1B2 -1.0(5)
C5D C6D C7D C8D -179.5(4)
C3D N1B2 C7D C6D 0.6(5)
C3D N1B2 C7D C8D 179.2(3)
C9C C8C C7C C6C -0.4(7)
C9C C4C C5C C6C 1.5(8)
C3C C4C C5C C6C 178.6(5)
C8C C7C C6C C5C -0.1(9)
C4C C5C C6C C7C -0.5(10)
O2A1 C3A C4A C5A -8.0(5)
O1A1 C3A C4A C5A 171.8(3)
O2A1 C3A C4A C9A 171.6(3)
O1A1 C3A C4A C9A -8.6(5)
C5A C4A C9A C8A 0.1(5)
C3A C4A C9A C8A -179.5(3)
C9A C4A C5A C6A 0.6(6)
C3A C4A C5A C6A -179.8(4)
C4A C9A C8A C7A -1.2(5)
C9A C8A C7A C6A 1.6(6)
C4A C5A C6A C7A -0.3(6)
C8A C7A C6A C5A -0.8(6)
C7B N1B1 C3B N2B1 179.7(3)
C7B N1B1 C3B C4B 1.0(5)
C3B N1B1 C7B C6B -0.4(5)
C3B N1B1 C7B C8B 178.9(3)
N1B1 C7B C6B C5B 0.1(5)
C8B C7B C6B C5B -179.1(3)
N2B1 C3B C4B C5B -179.9(3)
N1B1 C3B C4B C5B -1.2(5)
C3B C4B C5B C6B 0.9(5)
C7B C6B C5B C4B -0.4(5)
